data_2003371
loop_
_publ_author_name
'McGrath, T. D.'
'Welch, A. J.'

_publ_section_title
;
 Steric Effects in Heteroboranes. VI.
 1-Ph-2-^<i>t^</i>BuMe~2~Si-1,2-<i>closo</i>-C~2~B~10~H~10~
;
_journal_issue 4
_journal_name_full 'Acta Crystallographica Section C'
_journal_page_first 654
_journal_page_last 657
_journal_paper_doi 10.1107/S0108270194009078
_journal_volume 51
_journal_year 1995
_chemical_compound_source 'slow diffusion of water into a methanol solution at 277K'
_chemical_formula_moiety 'C14 H30 B10 Si'
_chemical_formula_sum 'C14 H30 B10 Si'
_chemical_formula_weight 334.58
_space_group_IT_number 2
_symmetry_cell_setting triclinic
_symmetry_space_group_name_Hall '-P 1'
_symmetry_space_group_name_H-M 'P -1'
_atom_type_scat_source 'SHELX76 (Sheldrick, 1976)'
_cell_angle_alpha 68.607(25)
_cell_angle_beta 70.281(24)
_cell_angle_gamma 64.998(17)
_cell_formula_units_Z 2
_cell_length_a 9.3854(19)
_cell_length_b 10.2938(26)
_cell_length_c 13.061(5)
_cell_measurement_reflns_used 25
_cell_measurement_temperature 293(1)
_cell_measurement_theta_max 12
_cell_measurement_theta_min 7
_cell_volume 1039.4(6)
_diffrn_measurement_device CAD4
_diffrn_measurement_method \w-2\q
_diffrn_radiation_type MoK\a
_diffrn_radiation_wavelength 0.71069
_diffrn_reflns_av_R_equivalents 0.0089
_diffrn_reflns_limit_h_max 11
_diffrn_reflns_limit_h_min 0
_diffrn_reflns_limit_k_max 13
_diffrn_reflns_limit_k_min -13
_diffrn_reflns_limit_l_max 15
_diffrn_reflns_limit_l_min -15
_diffrn_reflns_number 3895
_diffrn_reflns_theta_max 25
_diffrn_standards_decay_% <1
_diffrn_standards_interval_time 480
_diffrn_standards_number 2
_exptl_absorpt_coefficient_mu 0.103
_exptl_absorpt_correction_type none
_exptl_crystal_colour colourless
_exptl_crystal_density_diffrn 1.069
_exptl_crystal_description block
_exptl_crystal_size_max 0.45
_exptl_crystal_size_mid 0.4
_exptl_crystal_size_min 0.35
_refine_diff_density_max 0.29
_refine_diff_density_min -0.26
_refine_ls_extinction_method none
_refine_ls_goodness_of_fit_obs 1.351
_refine_ls_number_parameters 230
_refine_ls_number_reflns 2707
_refine_ls_R_factor_obs 0.0836
_refine_ls_shift/esd_max 0.000
_refine_ls_structure_factor_coef F
_refine_ls_weighting_details 'w = 1/[\s^2^(F)+0.000930F^2^]'
_refine_ls_weighting_scheme calc
_refine_ls_wR_factor_obs 0.0939
_reflns_number_observed 2707
_reflns_number_total 3650
_reflns_observed_criterion F>=2.0\s(F)
_cod_data_source_file mu1123.cif
_cod_data_source_block mu1123a
_cod_depositor_comments
;
The following automatic conversions were performed:

'_refine_ls_weighting_scheme' value '1/[\s^2^(F)+0.000930F^2^]' was
changed to 'calc'. New tag '_refine_ls_weighting_details' was
created. The value of the new tag was set to 'w =
1/[\s^2^(F)+0.000930F^2^]'.

Automatic conversion script
Id: cif_fix_values 3143 2015-03-26 13:38:13Z robertas 
;
_cod_original_cell_volume 1039.3(5)
_cod_original_sg_symbol_H-M P-1
_cod_database_code 2003371

loop_
_symmetry_equiv_pos_as_xyz
x,y,z
-x,-y,-z

loop_
_atom_site_label
_atom_site_fract_x
_atom_site_fract_y
_atom_site_fract_z
_atom_site_U_iso_or_equiv
Si(1) .33786(13) .73901(13) .73148(10) .0527(9)
C(1) .2108(4) .4874(4) .7440(3) .046(3)
C(2) .1788(4) .6754(4) .7173(3) .046(3)
B(3) .2301(6) .5959(5) .6062(4) .052(4)
B(4) .1369(6) .4604(5) .6532(4) .063(4)
B(5) .0316(6) .4580(6) .7953(4) .065(4)
B(6) .0655(5) .5899(5) .8336(4) .051(3)
B(7) .0806(6) .7707(5) .6083(4) .058(4)
B(8) .0516(6) .6379(6) .5687(4) .069(4)
B(9) -.0758(6) .5550(7) .6852(5) .078(5)
B(10) -.1175(6) .6332(6) .7962(5) .069(4)
B(11) -.0224(5) .7659(5) .7488(4) .057(4)
B(12) -.1089(6) .7452(7) .6569(5) .076(5)
C(12) .3453(3) .3001(3) .8985(2) .065(4)
C(13) .4803(3) .1896(3) .9371(2) .092(5)
C(14) .6264(3) .1486(3) .8609(2) .098(5)
C(15) .6376(3) .2180(3) .7461(2) .092(5)
C(16) .5027(3) .3284(3) .7075(2) .071(4)
C(11) .3565(3) .3695(3) .7837(2) .051(3)
C(21) .2428(5) .9294(5) .7605(4) .068(4)
C(22) .4384(6) .6052(5) .8473(4) .081(4)
C(23) .4871(5) .7477(6) .5939(4) .091(5)
C(31) .1446(7) 1.0499(5) .6770(5) .097(5)
C(41) .3834(6) .9745(6) .7546(5) .095(5)
C(51) .1392(6) .9225(6) .8807(5) .099(5)
H(102) .2322 .3318 .9575 ?
H(103) .4716 .1358 1.0260 ?
H(104) .7308 .0630 .8908 ?
H(105) .7507 .1862 .6871 ?
H(106) .5113 .3822 .6186 ?
H(221) .4932 .4963 .8322 ?
H(222) .3505 .6017 .9261 ?
H(223) .5300 .6395 .8512 ?
H(231) .5609 .8075 .5892 ?
H(232) .4240 .8044 .5258 ?
H(233) .5627 .6366 .5869 ?
H(311) .0454 1.0209 .6793 ?
H(312) .2206 1.0602 .5933 ?
H(313) .0984 1.1543 .6985 ?
H(411) .4601 .9814 .6712 ?
H(412) .4524 .8924 .8158 ?
H(413) .3358 1.0812 .7728 ?
H(511) .0386 .8911 .8893 ?
H(512) .0948 1.0299 .8971 ?
H(513) .2115 .8411 .9402 ?
H(3) .3463 .5834 .5442 ?
H(4) .1890 .3606 .6221 ?
H(5) .0159 .3548 .8576 ?
H(6) .0707 .5749 .9201 ?
H(7) .0974 .8732 .5467 ?
H(8) .0484 .6536 .4808 ?
H(9) -.1618 .5173 .6745 ?
H(10) -.2326 .6466 .8585 ?
H(11) -.0737 .8655 .7804 ?
H(12) -.2171 .8306 .6281 ?

loop_
_geom_angle_atom_site_label_1
_geom_angle_atom_site_label_2
_geom_angle_atom_site_label_3
_geom_angle
_geom_angle_publ_flag
C(2) Si(1) C(21) 111.7(2) yes
C(2) Si(1) C(22) 110.6(2) yes
C(2) Si(1) C(23) 106.3(2) yes
C(21) Si(1) C(22) 108.4(2) yes
C(21) Si(1) C(23) 109.4(2) yes
C(22) Si(1) C(23) 110.4(3) yes
C(2) C(1) B(3) 60.5(3) yes
C(2) C(1) B(6) 59.4(3) yes
C(2) C(1) C(11) 121.5(3) yes
B(3) C(1) B(4) 61.9(3) yes
B(3) C(1) C(11) 119.6(3) yes
B(4) C(1) B(5) 62.9(3) yes
B(4) C(1) C(11) 118.7(3) yes
B(5) C(1) B(6) 62.7(3) yes
B(5) C(1) C(11) 119.1(3) yes
B(6) C(1) C(11) 119.1(3) yes
Si(1) C(2) C(1) 120.9(3) yes
Si(1) C(2) B(3) 117.4(3) yes
Si(1) C(2) B(6) 121.2(3) yes
Si(1) C(2) B(7) 120.2(3) yes
Si(1) C(2) B(11) 123.4(3) yes
C(1) C(2) B(3) 59.4(3) yes
C(1) C(2) B(6) 59.5(3) yes
B(3) C(2) B(7) 60.9(3) yes
B(6) C(2) B(11) 62.0(3) yes
B(7) C(2) B(11) 62.0(3) yes
C(1) B(3) C(2) 60.1(3) yes
C(1) B(3) B(4) 58.4(3) yes
C(2) B(3) B(7) 58.5(3) yes
B(4) B(3) B(8) 60.1(3) yes
B(7) B(3) B(8) 60.9(3) yes
C(1) B(6) B(5) 58.2(3) yes
C(2) B(6) B(11) 58.5(3) yes
B(5) B(6) B(10) 59.2(3) yes
B(10) B(6) B(11) 59.7(3) yes
C(2) B(7) B(3) 60.6(3) yes
C(2) B(7) B(11) 58.5(3) yes
B(3) B(7) B(8) 59.1(3) yes
B(8) B(7) B(12) 60.2(3) yes
B(11) B(7) B(12) 60.3(3) yes
B(3) B(8) B(4) 60.8(3) yes
B(3) B(8) B(7) 60.0(3) yes
B(4) B(8) B(9) 60.8(3) yes
B(7) B(8) B(12) 60.0(3) yes
B(9) B(8) B(12) 59.3(3) yes
B(4) B(9) B(5) 59.9(3) yes
B(4) B(9) B(8) 59.0(3) yes
B(5) B(9) B(10) 59.5(3) yes
B(8) B(9) B(12) 60.3(4) yes
B(10) B(9) B(12) 59.9(4) yes
B(5) B(10) B(6) 60.5(3) yes
B(5) B(10) B(9) 60.7(3) yes
B(6) B(10) B(11) 59.6(3) yes
B(9) B(10) B(12) 60.0(4) yes
B(11) B(10) B(12) 60.5(3) yes
C(2) B(11) B(6) 59.6(3) yes
C(2) B(11) B(7) 59.6(3) yes
B(6) B(11) B(10) 60.7(3) yes
B(7) B(11) B(12) 60.4(3) yes
B(10) B(11) B(12) 59.8(3) yes
B(7) B(12) B(8) 59.8(3) yes
B(7) B(12) B(11) 59.3(3) yes
C(1) B(4) B(3) 59.7(3) yes
C(1) B(4) B(5) 58.3(3) yes
B(3) B(4) B(8) 59.1(3) yes
B(5) B(4) B(9) 59.7(3) yes
B(8) B(4) B(9) 60.2(3) yes
C(1) B(5) B(4) 58.8(3) yes
C(1) B(5) B(6) 59.1(3) yes
B(4) B(5) B(9) 60.4(3) yes
B(6) B(5) B(10) 60.2(3) yes
B(9) B(5) B(10) 59.8(3) yes
C(1) B(6) C(2) 61.1(3) yes
B(8) B(12) B(9) 60.3(4) yes
B(9) B(12) B(10) 60.1(4) yes
B(10) B(12) B(11) 59.7(3) yes
C(1) C(11) C(12) 119.2(3) yes
C(1) C(11) C(16) 120.8(3) yes
C(12) C(11) C(16) 120.0(3) yes
Si(1) C(21) C(31) 114.8(4) yes
Si(1) C(21) C(41) 106.2(3) yes
Si(1) C(21) C(51) 111.2(4) yes
C(31) C(21) C(41) 108.1(4) yes
C(31) C(21) C(51) 109.5(4) yes
C(41) C(21) C(51) 106.6(4) yes
B(7) B(8) B(9) 107.8(4) no
B(7) B(8) H(8) 121.8(5) no
B(9) B(8) H(8) 121.4(5) no
B(12) B(8) H(8) 121.8(5) no
B(4) B(9) B(10) 107.3(4) no
B(4) B(9) B(12) 107.8(4) no
B(4) B(9) H(9) 122.1(5) no
B(5) B(9) B(8) 106.8(4) no
B(3) C(1) B(5) 112.6(3) no
B(3) C(1) B(6) 110.7(3) no
B(4) C(1) B(6) 113.9(3) no
C(1) C(2) B(7) 107.8(3) no
C(1) C(2) B(11) 108.0(3) no
B(3) C(2) B(6) 110.0(3) no
B(3) C(2) B(11) 110.7(3) no
B(6) C(2) B(7) 112.1(3) no
C(1) B(3) B(7) 106.5(4) no
C(1) B(3) B(8) 105.5(4) no
C(1) B(3) H(3) 123.6(4) no
C(2) B(3) B(4) 107.5(4) no
C(2) B(3) B(8) 106.7(4) no
C(2) B(3) H(3) 122.7(4) no
B(4) B(3) B(7) 109.0(4) no
B(4) B(3) H(3) 121.3(4) no
B(7) B(3) H(3) 121.6(4) no
B(8) B(3) H(3) 122.1(4) no
C(1) B(4) B(8) 105.7(4) no
C(1) B(4) B(9) 105.2(4) no
C(1) B(4) H(4) 124.3(4) no
B(3) B(4) B(5) 107.1(4) no
B(3) B(4) B(9) 107.1(4) no
B(3) B(4) H(4) 122.6(5) no
B(5) B(4) B(8) 107.6(4) no
B(5) B(4) H(4) 122.1(5) no
B(8) B(4) H(4) 122.1(5) no
B(9) B(4) H(4) 121.9(5) no
C(1) B(5) B(9) 106.2(4) no
B(5) B(9) B(12) 107.7(4) no
B(5) B(9) H(9) 122.4(5) no
B(8) B(9) B(10) 107.3(4) no
B(8) B(9) H(9) 122.2(5) no
B(10) B(9) H(9) 122.3(5) no
B(12) B(9) H(9) 121.4(5) no
B(5) B(10) B(11) 108.4(4) no
B(5) B(10) B(12) 108.7(4) no
B(5) B(10) H(10) 121.6(5) no
B(6) B(10) B(9) 109.0(4) no
B(6) B(10) B(12) 108.4(4) no
B(6) B(10) H(10) 121.9(5) no
B(9) B(10) B(11) 108.7(4) no
B(9) B(10) H(10) 121.0(5) no
B(11) B(10) H(10) 121.4(5) no
B(12) B(10) H(10) 120.9(5) no
C(2) B(11) B(10) 107.5(4) no
C(2) B(11) B(12) 107.5(4) no
C(2) B(11) H(11) 122.1(4) no
B(6) B(11) B(7) 108.2(4) no
B(6) B(11) B(12) 108.7(4) no
B(6) B(11) H(11) 121.0(4) no
B(7) B(11) B(10) 108.2(4) no
B(7) B(11) H(11) 121.5(4) no
B(10) B(11) H(11) 121.9(4) no
B(12) B(11) H(11) 121.9(5) no
B(7) B(12) B(10) 107.2(4) no
B(7) B(12) H(12) 122.1(5) no
B(8) B(12) B(10) 107.4(4) no
B(8) B(12) B(11) 106.9(4) no
B(8) B(12) H(12) 122.4(5) no
B(9) B(12) B(11) 108.0(4) no
B(9) B(12) H(12) 121.(5) no
B(10) B(12) H(12) 121.9(5) no
B(11) B(12) H(12) 122.2(5) no
C(13) C(12) C(11) 120.0(3) no
C(13) C(12) H(102) 120.0(3) no
C(11) C(12) H(102) 120.0(3) no
C(1) B(5) B(10) 106.1(4) no
C(1) B(5) H(5) 123.6(5) no
B(4) B(5) B(6) 107.6(4) no
B(4) B(5) B(10) 107.9(4) no
B(4) B(5) H(5) 121.7(5) no
B(6) B(5) B(9) 108.1(4) no
B(6) B(5) H(5) 121.7(5) no
B(9) B(5) H(5) 121.9(5) no
B(10) B(5) H(5) 122.2(5) no
C(1) B(6) B(10) 104.6(4) no
C(1) B(6) B(11) 106.6(4) no
C(1) B(6) H(6) 124.6(4) no
C(2) B(6) B(5) 107.7(4) no
C(2) B(6) B(10) 105.8(4) no
C(2) B(6) H(6) 122.9(4) no
B(5) B(6) B(11) 107.5(4) no
B(5) B(6) H(6) 122.1(4) no
B(10) B(6) H(6) 122.1(4) no
B(11) B(6) H(6) 121.4(4) no
C(2) B(7) B(8) 106.9(4) no
C(2) B(7) B(12) 106.5(4) no
C(2) B(7) H(7) 122.9(4) no
B(3) B(7) B(11) 107.7(4) no
B(3) B(7) B(12) 107.5(4) no
B(3) B(7) H(7) 121.5(4) no
B(8) B(7) B(11) 108.0(4) no
B(8) B(7) H(7) 121.8(4) no
B(11) B(7) H(7) 122.3(4) no
B(12) B(7) H(7) 122.0(5) no
B(3) B(8) B(9) 108.9(4) no
B(3) B(8) B(12) 108.1(4) no
B(3) B(8) H(8) 121.5(5) no
B(4) B(8) B(7) 108.9(4) no
B(4) B(8) B(12) 108.4(4) no
B(4) B(8) H(8) 120.8(5) no
C(12) C(13) C(14) 120.0(3) no
C(12) C(13) H(103) 120.0(3) no
C(14) C(13) H(103) 120.0(3) no
C(13) C(14) C(15) 120.0(3) no
C(13) C(14) H(104) 120.0(3) no
C(15) C(14) H(104) 120.(3) no
C(14) C(15) C(16) 120.0(3) no
C(14) C(15) H(105) 120.0(3) no
C(16) C(15) H(105) 120.0(3) no
C(15) C(16) C(11) 120.0(3) no
C(15) C(16) H(106) 120.0(3) no
C(11) C(16) H(106) 120.0(3) no
Si(1) C(22) H(221) 109.5(5) no
Si(1) C(22) H(222) 109.5(5) no
Si(1) C(22) H(223) 109.5(5) no
Si(1) C(23) H(231) 109.4(5) no
Si(1) C(23) H(232) 109.4(5) no
Si(1) C(23) H(233) 109.6(5) no
C(21) C(31) H(311) 109.5(6) no
C(21) C(31) H(312) 109.2(6) no
C(21) C(31) H(313) 109.7(6) no
C(21) C(41) H(411) 109.6(6) no
C(21) C(41) H(412) 109.5(6) no
C(21) C(41) H(413) 109.4(6) no
C(21) C(51) H(511) 109.5(6) no
C(21) C(51) H(512) 109.6(6) no
C(21) C(51) H(513) 109.3(6) no

loop_
_geom_bond_atom_site_label_1
_geom_bond_atom_site_label_2
_geom_bond_distance
_geom_bond_publ_flag
Si(1) C(2) 1.947(4) yes
Si(1) C(21) 1.902(5) yes
Si(1) C(22) 1.849(5) yes
Si(1) C(23) 1.868(6) yes
C(1) C(2) 1.745(6) yes
C(1) B(3) 1.733(7) yes
C(1) B(4) 1.710(7) yes
C(1) B(5) 1.700(7) yes
C(1) B(6) 1.717(7) yes
C(1) C(11) 1.493(5) yes
C(2) B(3) 1.752(7) yes
C(2) B(6) 1.714(7) yes
C(2) B(7) 1.715(7) yes
C(2) B(11) 1.694(7) yes
B(3) B(4) 1.770(8) yes
B(3) B(7) 1.756(7) yes
B(3) B(8) 1.739(8) yes
B(4) B(5) 1.781(8) yes
B(4) B(8) 1.757(8) yes
B(4) B(9) 1.788(9) yes
B(5) B(6) 1.779(8) yes
B(5) B(9) 1.777(9) yes
B(5) B(10) 1.756(8) yes
B(6) B(10) 1.774(8) yes
B(6) B(11) 1.755(7) yes
B(7) B(8) 1.772(8) yes
B(7) B(11) 1.755(8) yes
B(7) B(12) 1.775(8) yes
B(8) B(9) 1.778(9) yes
B(8) B(12) 1.779(9) yes
B(9) B(10) 1.762(9) yes
B(9) B(12) 1.761(9) yes
B(10) B(11) 1.757(8) yes
B(10) B(12) 1.759(9) yes
B(11) B(12) 1.772(8) yes
C(21) C(31) 1.517(8) yes
C(21) C(41) 1.544(8) yes
C(21) C(51) 1.537(8) yes
B(3) H(3) 1.106(5) no
B(4) H(4) 1.097(6) no
B(5) H(5) 1.110(6) no
B(6) H(6) 1.098(5) no
B(7) H(7) 1.105(5) no
B(8) H(8) 1.108(6) no
B(9) H(9) 1.096(6) no
B(10) H(10) 1.101(6) no
B(11) H(11) 1.101(5) no
B(12) H(12) 1.099(6) no
C(12) C(13) 1.395(4) no
C(12) C(11) 1.395(4) no
C(12) H(102) 1.080(4) no
C(13) C(14) 1.395(4) no
C(13) H(103) 1.080(4) no
C(14) C(15) 1.395(4) no
C(14) H(104) 1.080(4) no
C(15) C(16) 1.395(4) no
C(15) H(105) 1.080(4) no
C(16) C(11) 1.395(4) no
C(16) H(106) 1.080(4) no
C(22) H(221) 1.080(7) no
C(22) H(222) 1.080(7) no
C(22) H(223) 1.080(7) no
C(23) H(231) 1.080(8) no
C(23) H(232) 1.080(8) no
C(23) H(233) 1.080(8) no
C(31) H(311) 1.080(8) no
C(31) H(312) 1.080(8) no
C(31) H(313) 1.080(8) no
C(41) H(411) 1.080(9) no
C(41) H(412) 1.080(9) no
C(41) H(413) 1.080(9) no
C(51) H(511) 1.080(9) no
C(51) H(512) 1.080(9) no
C(51) H(513) 1.080(9) no
